data_1563664
loop_
_publ_author_name
'Zhou, Na'
'Ma, Yue'
'Wang, Chao'
'Xu, Gong-Feng'
'Tang, Jinkui'
'Yan, Shi-Ping'
'Liao, Dai-Zheng'

_publ_section_title
;
 Two tri-spin complexes based on gadolinium and nitronyl nitroxide
 radicals: Structure and ferromagnetic interactions
;
_journal_issue 4
_journal_name_full 'Journal of Solid State Chemistry'
_journal_page_first 927
_journal_page_last 932
_journal_paper_doi 10.1016/j.jssc.2010.02.012
_journal_volume 183
_journal_year 2010
_chemical_formula_sum 'C55 H49 F18 Gd N4 O12'
_chemical_formula_weight 1457.23
_space_group_IT_number 2
_space_group_name_Hall '-P 1'
_space_group_name_H-M_alt 'P -1'
_symmetry_cell_setting triclinic
_symmetry_space_group_name_H-M 'P -1'
_atom_sites_solution_hydrogens geom
_atom_sites_solution_primary direct
_atom_sites_solution_secondary difmap
_audit_creation_method SHELXL-97
_cell_angle_alpha 72.38(3)
_cell_angle_beta 73.68(3)
_cell_angle_gamma 77.39(3)
_cell_formula_units_Z 2
_cell_length_a 12.247(2)
_cell_length_b 15.908(3)
_cell_length_c 17.430(3)
_cell_measurement_reflns_used 29532
_cell_measurement_temperature 293(2)
_cell_measurement_theta_max 27.71
_cell_measurement_theta_min 3.01
_cell_volume 3072.9(11)
_computing_cell_refinement crystalclear
_computing_data_collection crystalclear
_computing_data_reduction crystalclear
_computing_molecular_graphics 'Bruker SHELXTL'
_computing_publication_material 'Bruker SHELXTL'
_computing_structure_refinement 'SHELXL-97 (Sheldrick, 1997)'
_computing_structure_solution 'SHELXS-97 (Sheldrick, 1990)'
_diffrn_ambient_temperature 293(2)
_diffrn_measured_fraction_theta_full 0.997
_diffrn_measured_fraction_theta_max 0.997
_diffrn_radiation_monochromator graphite
_diffrn_radiation_source 'fine-focus sealed tube'
_diffrn_radiation_type MoK\a
_diffrn_radiation_wavelength 0.71073
_diffrn_reflns_av_R_equivalents 0.0263
_diffrn_reflns_av_sigmaI/netI 0.0306
_diffrn_reflns_limit_h_max 14
_diffrn_reflns_limit_h_min -14
_diffrn_reflns_limit_k_max 18
_diffrn_reflns_limit_k_min -18
_diffrn_reflns_limit_l_max 20
_diffrn_reflns_limit_l_min -20
_diffrn_reflns_number 25971
_diffrn_reflns_theta_full 25.02
_diffrn_reflns_theta_max 25.02
_diffrn_reflns_theta_min 3.01
_exptl_absorpt_coefficient_mu 1.195
_exptl_absorpt_correction_T_max 0.866
_exptl_absorpt_correction_T_min 0.751
_exptl_absorpt_correction_type multi-scan
_exptl_absorpt_process_details crystalclear
_exptl_crystal_colour blue
_exptl_crystal_density_diffrn 1.575
_exptl_crystal_density_method 'not measured'
_exptl_crystal_description block
_exptl_crystal_F_000 1458
_exptl_crystal_size_max 0.28
_exptl_crystal_size_mid 0.20
_exptl_crystal_size_min 0.12
_refine_diff_density_max 0.657
_refine_diff_density_min -0.480
_refine_diff_density_rms 0.059
_refine_ls_extinction_method none
_refine_ls_goodness_of_fit_ref 1.072
_refine_ls_hydrogen_treatment constr
_refine_ls_matrix_type full
_refine_ls_number_parameters 807
_refine_ls_number_reflns 10854
_refine_ls_number_restraints 0
_refine_ls_restrained_S_all 1.072
_refine_ls_R_factor_all 0.0375
_refine_ls_R_factor_gt 0.0328
_refine_ls_shift/su_max 0.012
_refine_ls_shift/su_mean 0.000
_refine_ls_structure_factor_coef Fsqd
_refine_ls_weighting_details 'calc w=1/[\s^2^(Fo^2^)+(0.0378P)^2^+2.2217P] where P=(Fo^2^+2Fc^2^)/3'
_refine_ls_weighting_scheme calc
_refine_ls_wR_factor_gt 0.0787
_refine_ls_wR_factor_ref 0.0816
_reflns_number_gt 9942
_reflns_number_total 10854
_reflns_threshold_expression >2sigma(I)
_cod_data_source_file JSSC-2010-183-927.cif
_cod_data_source_block 080830agd
_cod_depositor_comments
;
The following automatic conversions were performed:

data item '_exptl_absorpt_correction_type' value 'MULTI-SCAN' was
changed to 'multi-scan' in accordance with the built-in table derived
from the CIF Core dictionary named 'cif_core.dic' version 2.4.5 last
updated on 2014-11-21.

data item '_refine_ls_hydrogen_treatment' value 'CONSTR' was changed
to 'constr' in accordance with the built-in table derived from the
CIF Core dictionary named 'cif_core.dic' version 2.4.5 last updated
on 2014-11-21.

data item '_symmetry_cell_setting' value 'Triclinic' was changed to
'triclinic' in accordance with the built-in table derived from the
CIF Core dictionary named 'cif_core.dic' version 2.4.5 last updated
on 2014-11-21.

Automatic conversion script
Id: cif_fix_values 8369 2020-08-20 11:38:08Z andrius 
;
_cod_original_cell_volume 3072.9(9)
_cod_original_sg_symbol_H-M P-1
_cod_database_code 1563664

loop_
_symmetry_equiv_pos_as_xyz
'x, y, z'
'-x, -y, -z'

loop_
_atom_site_label
_atom_site_type_symbol
_atom_site_fract_x
_atom_site_fract_y
_atom_site_fract_z
_atom_site_U_iso_or_equiv
_atom_site_adp_type
_atom_site_occupancy
_atom_site_symmetry_multiplicity
_atom_site_calc_flag
_atom_site_refinement_flags
_atom_site_disorder_assembly
_atom_site_disorder_group
Gd1 Gd 0.712400(8) 0.740484(6) 0.710019(6) 0.03637(3) Uani 1 1 d . . .
F1 F 1.1141(2) 0.6243(2) 0.5798(2) 0.1800(15) Uani 1 1 d . . .
F2 F 1.0151(2) 0.60279(16) 0.5135(2) 0.2223(11) Uani 1 1 d . . .
F3 F 1.12292(19) 0.70069(17) 0.46181(15) 0.1407(10) Uani 1 1 d . . .
F4 F 0.9355(2) 0.99322(15) 0.43023(14) 0.1295(9) Uani 1 1 d . . .
F5 F 0.7595(2) 0.99156(17) 0.44916(16) 0.1641(10) Uani 1 1 d . . .
F6 F 0.8200(3) 1.03386(13) 0.52915(15) 0.1363(11) Uani 1 1 d . . .
F7 F 0.89591(17) 0.44184(15) 0.83408(15) 0.1248(9) Uani 1 1 d . . .
F8 F 0.75339(19) 0.38168(12) 0.90509(17) 0.1393(10) Uani 1 1 d . . .
F9 F 0.8068(2) 0.47587(15) 0.94173(12) 0.1259(8) Uani 1 1 d . . .
F10 F 0.38021(17) 0.50177(16) 0.87249(19) 0.1584(12) Uani 1 1 d . . .
F11 F 0.36356(16) 0.59235(18) 0.76320(14) 0.1301(9) Uani 1 1 d . . .
F12 F 0.33671(18) 0.63566(19) 0.86676(19) 0.1619(11) Uani 1 1 d . . .
F13 F 0.31597(19) 0.98562(15) 0.79608(15) 0.1397(9) Uani 1 1 d . . .
F14 F 0.40624(18) 0.99636(14) 0.67550(15) 0.1199(9) Uani 1 1 d . . .
F15 F 0.29884(16) 0.90065(15) 0.73023(17) 0.1260(8) Uani 1 1 d . . .
F16 F 0.6043(2) 0.7444(2) 1.01046(12) 0.1516(11) Uani 1 1 d . . .
F17 F 0.4310(2) 0.7757(2) 1.02369(12) 0.1820(14) Uani 1 1 d . . .
F18 F 0.5143(3) 0.65558(17) 1.00471(13) 0.1852(15) Uani 1 1 d . . .
O1 O 0.89219(13) 0.69388(10) 0.62814(9) 0.0514(4) Uani 1 1 d . . .
O2 O 0.77069(13) 0.86870(10) 0.60338(9) 0.0487(4) Uani 1 1 d . . .
O3 O 0.76906(13) 0.59538(10) 0.78513(9) 0.0482(4) Uani 1 1 d . . .
O4 O 0.54873(13) 0.66334(10) 0.75630(9) 0.0473(4) Uani 1 1 d . . .
O5 O 0.55065(13) 0.85229(10) 0.71684(9) 0.0474(4) Uani 1 1 d . . .
O6 O 0.63606(13) 0.74103(10) 0.85207(9) 0.0487(4) Uani 1 1 d . . .
O7 O 0.68011(13) 0.72206(10) 0.59145(9) 0.0482(4) Uani 1 1 d . . .
O8 O 0.4314(2) 0.57075(15) 0.54956(17) 0.1100(8) Uani 1 1 d . . .
O9 O 0.81667(15) 0.30322(11) 0.72926(12) 0.0646(5) Uani 1 1 d . . .
O10 O 0.84827(13) 0.79367(10) 0.74967(9) 0.0489(4) Uani 1 1 d . . .
O11 O 0.83807(19) 0.87352(13) 0.98447(11) 0.0846(6) Uani 1 1 d . . .
O12 O 0.47829(15) 1.14056(11) 0.77650(10) 0.0590(5) Uani 1 1 d . . .
N1 N 0.59917(16) 0.70209(12) 0.56821(11) 0.0483(5) Uani 1 1 d . . .
N2 N 0.48284(19) 0.63153(15) 0.54762(14) 0.0660(6) Uani 1 1 d . . .
N3 N 0.87041(16) 0.79630(12) 0.81731(12) 0.0480(5) Uani 1 1 d . . .
N4 N 0.86586(18) 0.83307(14) 0.92771(13) 0.0603(6) Uani 1 1 d . . .
C1 C 1.0500(3) 0.6648(3) 0.5256(3) 0.1025(13) Uani 1 1 d . . .
C2 C 0.9529(2) 0.72963(17) 0.56137(16) 0.0582(7) Uani 1 1 d . . .
C3 C 0.9404(2) 0.8176(2) 0.51690(17) 0.0712(9) Uani 1 1 d . . .
H3 H 0.9949 0.8356 0.4683 0.085 Uiso 1 1 calc R . .
C4 C 0.8498(2) 0.88010(17) 0.54166(14) 0.0544(7) Uani 1 1 d . . .
C5 C 0.8406(3) 0.9752(2) 0.48696(19) 0.0809(10) Uani 1 1 d . . .
C6 C 0.7935(2) 0.45655(18) 0.87835(18) 0.0673(9) Uani 1 1 d . . .
C7 C 0.7177(2) 0.53290(14) 0.83161(14) 0.0481(6) Uani 1 1 d . . .
C8 C 0.6027(2) 0.52608(16) 0.84652(15) 0.0565(7) Uani 1 1 d . . .
H8 H 0.5749 0.4755 0.8838 0.068 Uiso 1 1 calc R . .
C9 C 0.5278(2) 0.59222(15) 0.80762(14) 0.0484(6) Uani 1 1 d . . .
C10 C 0.4020(2) 0.5787(2) 0.82873(19) 0.0709(9) Uani 1 1 d . . .
C11 C 0.3712(2) 0.93875(19) 0.7434(2) 0.0702(9) Uani 1 1 d . . .
C12 C 0.47004(19) 0.87045(14) 0.77343(15) 0.0487(6) Uani 1 1 d . . .
C13 C 0.4580(2) 0.83500(17) 0.85704(16) 0.0590(7) Uani 1 1 d . . .
H13 H 0.3910 0.8533 0.8929 0.071 Uiso 1 1 calc R . .
C14 C 0.5419(2) 0.77309(15) 0.88952(14) 0.0491(6) Uani 1 1 d . . .
C15 C 0.5198(3) 0.7375(2) 0.98238(16) 0.0733(9) Uani 1 1 d . . .
C16 C 0.86304(15) 0.13920(11) 0.88075(10) 0.1056(14) Uani 1 1 d G . .
H16 H 0.8101 0.1708 0.9157 0.127 Uiso 1 1 calc R . .
C17 C 0.95103(18) 0.07684(13) 0.90949(12) 0.1290(18) Uani 1 1 d G . .
H17 H 0.9570 0.0667 0.9637 0.155 Uiso 1 1 calc R . .
C18 C 1.03013(18) 0.02968(14) 0.85722(16) 0.0946(13) Uani 1 1 d G . .
H18 H 1.0890 -0.0120 0.8765 0.114 Uiso 1 1 calc R . .
C19 C 1.02125(19) 0.04488(15) 0.77622(15) 0.0990(13) Uani 1 1 d G . .
H19 H 1.0742 0.0133 0.7412 0.119 Uiso 1 1 calc R . .
C20 C 0.9333(2) 0.10724(14) 0.74748(11) 0.0893(11) Uani 1 1 d G . .
H20 H 0.9273 0.1174 0.6933 0.107 Uiso 1 1 calc R . .
C21 C 0.85415(16) 0.15440(12) 0.79974(11) 0.0611(8) Uani 1 1 d G . .
C22 C 0.7647(2) 0.22437(17) 0.76706(19) 0.0685(8) Uani 1 1 d . . .
H22A H 0.7393 0.2072 0.7268 0.082 Uiso 1 1 calc R . .
H22B H 0.6989 0.2338 0.8116 0.082 Uiso 1 1 calc R . .
C23 C 0.7518(2) 0.37764(15) 0.69471(15) 0.0520(6) Uani 1 1 d . . .
C24 C 0.8074(2) 0.45121(16) 0.65654(16) 0.0568(7) Uani 1 1 d . . .
H24 H 0.8845 0.4469 0.6559 0.068 Uiso 1 1 calc R . .
C25 C 0.7504(2) 0.53039(15) 0.61962(15) 0.0525(6) Uani 1 1 d . . .
H25 H 0.7890 0.5795 0.5938 0.063 Uiso 1 1 calc R . .
C26 C 0.6351(2) 0.53776(15) 0.62049(14) 0.0499(6) Uani 1 1 d . . .
C27 C 0.5805(2) 0.46350(16) 0.65722(17) 0.0614(7) Uani 1 1 d . . .
H27 H 0.5038 0.4672 0.6568 0.074 Uiso 1 1 calc R . .
C28 C 0.6377(2) 0.38447(16) 0.69426(17) 0.0612(7) Uani 1 1 d . . .
H28 H 0.5996 0.3350 0.7193 0.073 Uiso 1 1 calc R . .
C29 C 0.5746(2) 0.62176(15) 0.58034(14) 0.0512(6) Uani 1 1 d . . .
C30 C 0.5398(2) 0.77157(17) 0.50744(14) 0.0577(7) Uani 1 1 d . . .
C31 C 0.6239(3) 0.7774(2) 0.42365(17) 0.0826(10) Uani 1 1 d . . .
H31A H 0.6956 0.7905 0.4261 0.124 Uiso 1 1 calc R . .
H31B H 0.5927 0.8239 0.3823 0.124 Uiso 1 1 calc R . .
H31C H 0.6366 0.7216 0.4097 0.124 Uiso 1 1 calc R . .
C32 C 0.5132(3) 0.86038(18) 0.52716(19) 0.0771(9) Uani 1 1 d . . .
H32A H 0.4704 0.8541 0.5834 0.116 Uiso 1 1 calc R . .
H32B H 0.4684 0.9019 0.4908 0.116 Uiso 1 1 calc R . .
H32C H 0.5836 0.8820 0.5199 0.116 Uiso 1 1 calc R . .
C33 C 0.4352(2) 0.72689(19) 0.51819(17) 0.0667(8) Uani 1 1 d . . .
C34 C 0.3346(3) 0.7474(2) 0.5878(2) 0.0908(12) Uani 1 1 d . . .
H34A H 0.2798 0.7075 0.6000 0.136 Uiso 1 1 calc R . .
H34B H 0.2985 0.8078 0.5709 0.136 Uiso 1 1 calc R . .
H34C H 0.3621 0.7397 0.6362 0.136 Uiso 1 1 calc R . .
C35 C 0.3948(3) 0.7404(3) 0.44033(19) 0.1007(11) Uani 1 1 d . . .
H35A H 0.4584 0.7241 0.3981 0.151 Uiso 1 1 calc R . .
H35B H 0.3638 0.8019 0.4216 0.151 Uiso 1 1 calc R . .
H35C H 0.3364 0.7038 0.4518 0.151 Uiso 1 1 calc R . .
C36 C 0.3259(3) 1.3294(2) 0.7684(3) 0.0943(12) Uani 1 1 d . . .
H36 H 0.3908 1.3442 0.7760 0.113 Uiso 1 1 calc R . .
C37 C 0.2513(3) 1.3948(2) 0.7299(3) 0.1280(19) Uani 1 1 d . . .
H37 H 0.2663 1.4534 0.7110 0.154 Uiso 1 1 calc R . .
C38 C 0.1570(3) 1.3748(3) 0.7195(3) 0.1148(16) Uani 1 1 d . . .
H38 H 0.1068 1.4192 0.6929 0.138 Uiso 1 1 calc R . .
C39 C 0.1349(3) 1.2906(3) 0.7475(3) 0.1064(14) Uani 1 1 d . . .
H39 H 0.0683 1.2769 0.7414 0.128 Uiso 1 1 calc R . .
C40 C 0.2101(3) 1.2242(2) 0.7852(2) 0.0820(10) Uani 1 1 d . . .
H40 H 0.1945 1.1659 0.8037 0.098 Uiso 1 1 calc R . .
C41 C 0.3068(2) 1.24324(17) 0.79556(16) 0.0628(8) Uani 1 1 d . . .
C42 C 0.3879(3) 1.1721(2) 0.83766(17) 0.0747(9) Uani 1 1 d . . .
H42A H 0.4194 1.1957 0.8707 0.090 Uiso 1 1 calc R . .
H42B H 0.3475 1.1234 0.8741 0.090 Uiso 1 1 calc R . .
C43 C 0.5591(2) 1.07231(15) 0.80223(14) 0.0490(6) Uani 1 1 d . . .
C44 C 0.5697(2) 1.03691(17) 0.88270(15) 0.0599(7) Uani 1 1 d . . .
H44 H 0.5190 1.0603 0.9246 0.072 Uiso 1 1 calc R . .
C45 C 0.6546(2) 0.96723(17) 0.90160(15) 0.0587(7) Uani 1 1 d . . .
H45 H 0.6615 0.9449 0.9561 0.070 Uiso 1 1 calc R . .
C46 C 0.72980(19) 0.92982(14) 0.84145(13) 0.0441(6) Uani 1 1 d . . .
C47 C 0.7198(2) 0.96686(14) 0.76043(13) 0.0474(6) Uani 1 1 d . . .
H47 H 0.7708 0.9440 0.7184 0.057 Uiso 1 1 calc R . .
C48 C 0.6356(2) 1.03672(15) 0.74145(14) 0.0493(6) Uani 1 1 d . . .
H48 H 0.6300 1.0604 0.6867 0.059 Uiso 1 1 calc R . .
C49 C 0.81889(19) 0.85522(14) 0.86110(13) 0.0453(6) Uani 1 1 d . . .
C50 C 0.9759(2) 0.74117(16) 0.84363(16) 0.0569(7) Uani 1 1 d . . .
C51 C 1.0755(2) 0.7885(2) 0.7864(2) 0.0870(11) Uani 1 1 d . . .
H51A H 1.0759 0.7939 0.7299 0.130 Uiso 1 1 calc R . .
H51B H 1.1467 0.7547 0.7984 0.130 Uiso 1 1 calc R . .
H51C H 1.0669 0.8468 0.7947 0.130 Uiso 1 1 calc R . .
C52 C 0.9894(3) 0.64867(18) 0.8329(2) 0.0844(10) Uani 1 1 d . . .
H52A H 0.9216 0.6222 0.8641 0.127 Uiso 1 1 calc R . .
H52B H 1.0550 0.6129 0.8525 0.127 Uiso 1 1 calc R . .
H52C H 1.0002 0.6519 0.7755 0.127 Uiso 1 1 calc R . .
C53 C 0.9484(2) 0.74793(18) 0.93331(17) 0.0678(8) Uani 1 1 d . . .
C54 C 0.8826(4) 0.6759(2) 0.9953(2) 0.1029(14) Uani 1 1 d . . .
H54A H 0.8520 0.6919 1.0469 0.154 Uiso 1 1 calc R . .
H54B H 0.9334 0.6204 1.0037 0.154 Uiso 1 1 calc R . .
H54C H 0.8207 0.6698 0.9746 0.154 Uiso 1 1 calc R . .
C55 C 1.0502(3) 0.7566(3) 0.9625(2) 0.1072(11) Uani 1 1 d . . .
H55A H 1.0796 0.8109 0.9298 0.161 Uiso 1 1 calc R . .
H55B H 1.1093 0.7067 0.9565 0.161 Uiso 1 1 calc R . .
H55C H 1.0260 0.7578 1.0196 0.161 Uiso 1 1 calc R . .

loop_
_atom_site_aniso_label
_atom_site_aniso_U_11
_atom_site_aniso_U_22
_atom_site_aniso_U_33
_atom_site_aniso_U_23
_atom_site_aniso_U_13
_atom_site_aniso_U_12
Gd1 0.03669(5) 0.03595(5) 0.03332(5) -0.00940(4) -0.00652(4) -0.00020(4)
F1 0.1018(16) 0.155(2) 0.202(3) -0.029(2) 0.0126(19) 0.0592(16)
F2 0.1233(18) 0.2157(15) 0.359(3) -0.2378(15) 0.1046(17) -0.0663(15)
F3 0.0918(14) 0.1551(19) 0.1346(17) -0.0616(14) 0.0586(13) -0.0112(13)
F4 0.1286(17) 0.1116(15) 0.0938(14) 0.0261(12) 0.0204(13) -0.0411(13)
F5 0.1676(17) 0.1351(18) 0.1724(19) 0.0747(15) -0.1116(15) -0.0544(15)
F6 0.201(2) 0.0588(11) 0.1151(17) 0.0012(11) -0.0028(17) -0.0264(14)
F7 0.0817(12) 0.1084(15) 0.1246(17) 0.0093(13) -0.0152(12) 0.0414(11)
F8 0.1293(14) 0.0513(10) 0.220(2) 0.0387(12) -0.0899(15) -0.0173(10)
F9 0.1759(17) 0.1091(15) 0.0941(11) -0.0127(11) -0.0843(12) 0.0262(14)
F10 0.0804(11) 0.1217(16) 0.221(3) 0.0704(16) -0.0458(14) -0.0554(11)
F11 0.0856(11) 0.192(2) 0.1157(15) 0.0044(14) -0.0444(11) -0.0608(13)
F12 0.0591(12) 0.203(2) 0.236(3) -0.1330(18) 0.0328(14) -0.0250(13)
F13 0.1192(14) 0.1427(15) 0.1526(16) -0.0866(12) -0.0489(13) 0.0820(12)
F14 0.0910(13) 0.0835(13) 0.1381(17) 0.0217(12) -0.0325(12) 0.0200(11)
F15 0.0772(10) 0.1014(14) 0.216(2) -0.0300(14) -0.0800(12) -0.0030(10)
F16 0.1414(18) 0.269(3) 0.0531(10) -0.0394(14) -0.0255(11) -0.046(2)
F17 0.150(2) 0.267(3) 0.0484(11) -0.0314(15) 0.0222(13) 0.062(2)
F18 0.358(4) 0.1102(16) 0.0596(12) 0.0139(12) -0.0002(19) -0.091(2)
O1 0.0434(8) 0.0568(9) 0.0516(8) -0.0225(7) -0.0052(7) 0.0023(7)
O2 0.0508(8) 0.0465(8) 0.0431(8) -0.0081(6) -0.0057(7) -0.0071(7)
O3 0.0456(8) 0.0430(8) 0.0487(8) -0.0067(6) -0.0099(7) -0.0001(7)
O4 0.0475(8) 0.0436(8) 0.0476(8) -0.0073(6) -0.0099(7) -0.0081(7)
O5 0.0430(8) 0.0439(8) 0.0475(8) -0.0106(6) -0.0065(7) 0.0030(6)
O6 0.0512(8) 0.0532(8) 0.0381(7) -0.0132(6) -0.0068(7) -0.0030(7)
O7 0.0603(8) 0.0454(8) 0.0444(7) -0.0139(6) -0.0176(7) -0.0089(7)
O8 0.1227(14) 0.0790(13) 0.1632(18) -0.0290(12) -0.0889(13) -0.0161(12)
O9 0.0598(9) 0.0421(9) 0.0895(12) -0.0125(8) -0.0234(9) -0.0008(8)
O10 0.0483(8) 0.0540(8) 0.0497(8) -0.0208(6) -0.0144(7) -0.0041(7)
O11 0.1132(14) 0.0881(12) 0.0695(9) -0.0402(9) -0.0521(9) 0.0196(11)
O12 0.0619(10) 0.0565(9) 0.0484(8) -0.0158(7) -0.0116(8) 0.0141(8)
N1 0.0574(10) 0.0494(10) 0.0420(9) -0.0139(8) -0.0193(8) -0.0023(9)
N2 0.0747(12) 0.0601(12) 0.0789(12) -0.0175(10) -0.0406(10) -0.0130(10)
N3 0.0458(9) 0.0469(10) 0.0556(10) -0.0163(8) -0.0202(8) 0.0002(8)
N4 0.0702(12) 0.0597(12) 0.0590(11) -0.0197(9) -0.0326(9) 0.0037(10)
C1 0.0558(18) 0.113(2) 0.126(3) -0.059(2) 0.0291(19) -0.0103(18)
C2 0.0401(12) 0.0750(15) 0.0602(13) -0.0324(11) 0.0016(11) -0.0061(11)
C3 0.0652(16) 0.0797(18) 0.0522(15) -0.0126(13) 0.0141(13) -0.0193(14)
C4 0.0573(13) 0.0603(14) 0.0428(12) -0.0061(10) -0.0091(11) -0.0158(11)
C5 0.091(2) 0.0758(19) 0.0603(17) 0.0114(15) -0.0131(16) -0.0262(16)
C6 0.0695(16) 0.0498(15) 0.0690(17) 0.0022(12) -0.0207(14) 0.0008(13)
C7 0.0560(13) 0.0387(11) 0.0466(11) -0.0119(9) -0.0109(10) -0.0006(10)
C8 0.0588(14) 0.0453(13) 0.0544(14) 0.0017(11) -0.0092(12) -0.0109(11)
C9 0.0488(12) 0.0481(12) 0.0452(11) -0.0118(9) -0.0033(10) -0.0113(10)
C10 0.0530(14) 0.0698(17) 0.0741(18) 0.0003(14) -0.0074(14) -0.0126(13)
C11 0.0477(14) 0.0660(16) 0.0899(19) -0.0249(14) -0.0130(14) 0.0093(13)
C12 0.0422(11) 0.0399(11) 0.0608(13) -0.0175(10) -0.0054(10) -0.0012(9)
C13 0.0452(13) 0.0680(15) 0.0559(13) -0.0250(11) 0.0047(11) -0.0005(11)
C14 0.0525(12) 0.0529(12) 0.0423(11) -0.0179(9) 0.0007(10) -0.0154(10)
C15 0.0817(19) 0.0899(19) 0.0410(13) -0.0176(13) 0.0007(14) -0.0159(16)
C16 0.112(3) 0.099(2) 0.079(2) -0.0187(18) -0.024(2) 0.036(2)
C17 0.153(4) 0.115(3) 0.093(2) -0.014(2) -0.047(2) 0.040(3)
C18 0.083(2) 0.0603(18) 0.120(3) -0.0034(18) -0.027(2) 0.0071(16)
C19 0.095(2) 0.075(2) 0.102(3) -0.0196(19) -0.008(2) 0.0154(18)
C20 0.103(2) 0.0739(19) 0.0785(19) -0.0200(16) -0.0189(18) 0.0115(18)
C21 0.0630(15) 0.0400(12) 0.0745(16) -0.0094(11) -0.0129(13) -0.0072(11)
C22 0.0689(16) 0.0467(14) 0.0846(18) -0.0063(13) -0.0223(14) -0.0063(12)
C23 0.0556(13) 0.0409(11) 0.0611(13) -0.0212(10) -0.0136(11) 0.0013(10)
C24 0.0461(12) 0.0508(13) 0.0750(15) -0.0243(11) -0.0110(11) -0.0028(10)
C25 0.0550(13) 0.0434(11) 0.0596(13) -0.0178(10) -0.0087(11) -0.0074(10)
C26 0.0575(13) 0.0430(11) 0.0551(12) -0.0190(9) -0.0176(10) -0.0041(10)
C27 0.0574(13) 0.0499(13) 0.0846(16) -0.0172(12) -0.0296(12) -0.0065(11)
C28 0.0599(13) 0.0432(12) 0.0841(17) -0.0143(11) -0.0214(13) -0.0121(11)
C29 0.0607(13) 0.0494(12) 0.0513(11) -0.0175(9) -0.0218(10) -0.0061(10)
C30 0.0737(15) 0.0556(14) 0.0468(12) -0.0070(10) -0.0284(11) -0.0052(12)
C31 0.106(2) 0.091(2) 0.0463(14) -0.0035(14) -0.0200(15) -0.0216(18)
C32 0.0982(19) 0.0544(15) 0.0836(17) -0.0119(13) -0.0456(15) 0.0025(14)
C33 0.0768(15) 0.0626(16) 0.0652(14) -0.0035(12) -0.0393(12) -0.0081(13)
C34 0.076(2) 0.087(2) 0.091(2) -0.0054(18) -0.0166(18) 0.0000(17)
C35 0.124(2) 0.112(3) 0.0868(17) -0.0036(17) -0.0736(16) -0.025(2)
C36 0.0599(17) 0.0715(19) 0.149(3) -0.0280(19) -0.0263(19) -0.0030(15)
C37 0.084(2) 0.061(2) 0.212(5) -0.002(3) -0.037(3) 0.0016(18)
C38 0.068(2) 0.088(3) 0.160(4) -0.008(2) -0.031(2) 0.0178(19)
C39 0.0602(17) 0.110(3) 0.151(3) -0.029(2) -0.035(2) -0.0070(18)
C40 0.0696(18) 0.0685(18) 0.106(2) -0.0241(16) -0.0169(17) -0.0091(15)
C41 0.0546(15) 0.0602(15) 0.0663(15) -0.0265(12) -0.0052(12) 0.0098(12)
C42 0.0759(18) 0.0788(17) 0.0596(15) -0.0295(13) -0.0132(14) 0.0225(15)
C43 0.0552(13) 0.0424(11) 0.0469(11) -0.0124(9) -0.0118(10) -0.0008(10)
C44 0.0702(16) 0.0615(14) 0.0426(11) -0.0218(10) -0.0101(11) 0.0093(12)
C45 0.0708(15) 0.0601(14) 0.0414(11) -0.0138(10) -0.0180(11) 0.0062(12)
C46 0.0482(11) 0.0439(11) 0.0425(10) -0.0143(9) -0.0116(9) -0.0052(9)
C47 0.0544(13) 0.0432(11) 0.0410(11) -0.0134(9) -0.0076(10) -0.0008(10)
C48 0.0618(13) 0.0436(12) 0.0372(10) -0.0094(9) -0.0100(10) -0.0002(10)
C49 0.0500(11) 0.0423(11) 0.0464(11) -0.0116(9) -0.0183(9) -0.0025(9)
C50 0.0511(12) 0.0530(13) 0.0728(14) -0.0199(11) -0.0304(11) 0.0058(11)
C51 0.0469(14) 0.100(2) 0.112(2) -0.0268(19) -0.0216(16) -0.0022(15)
C52 0.0901(19) 0.0586(16) 0.116(2) -0.0317(15) -0.0535(16) 0.0176(14)
C53 0.0779(15) 0.0588(15) 0.0776(15) -0.0210(12) -0.0472(12) 0.0109(13)
C54 0.129(3) 0.074(2) 0.081(2) 0.0025(18) -0.024(2) 0.002(2)
C55 0.1032(19) 0.120(3) 0.132(2) -0.0568(18) -0.0851(16) 0.0264(19)

loop_
_atom_type_symbol
_atom_type_description
_atom_type_scat_dispersion_real
_atom_type_scat_dispersion_imag
_atom_type_scat_source
C C 0.0033 0.0016 'International Tables Vol C Tables 4.2.6.8 and 6.1.1.4'
H H 0.0000 0.0000 'International Tables Vol C Tables 4.2.6.8 and 6.1.1.4'
N N 0.0061 0.0033 'International Tables Vol C Tables 4.2.6.8 and 6.1.1.4'
O O 0.0106 0.0060 'International Tables Vol C Tables 4.2.6.8 and 6.1.1.4'
F F 0.0171 0.0103 'International Tables Vol C Tables 4.2.6.8 and 6.1.1.4'
Gd Gd -0.1653 3.9035 'International Tables Vol C Tables 4.2.6.8 and 6.1.1.4'

loop_
_geom_angle_atom_site_label_1
_geom_angle_atom_site_label_2
_geom_angle_atom_site_label_3
_geom_angle
_geom_angle_site_symmetry_1
_geom_angle_site_symmetry_3
O7 Gd1 O3 104.55(6) . .
O7 Gd1 O5 89.97(6) . .
O3 Gd1 O5 138.46(5) . .
O7 Gd1 O10 139.15(6) . .
O3 Gd1 O10 90.05(6) . .
O5 Gd1 O10 104.09(6) . .
O7 Gd1 O1 72.08(6) . .
O3 Gd1 O1 75.56(6) . .
O5 Gd1 O1 145.59(5) . .
O10 Gd1 O1 75.20(6) . .
O7 Gd1 O6 146.89(6) . .
O3 Gd1 O6 74.94(6) . .
O5 Gd1 O6 72.24(6) . .
O10 Gd1 O6 73.48(6) . .
O1 Gd1 O6 136.42(6) . .
O7 Gd1 O2 75.18(6) . .
O3 Gd1 O2 146.69(5) . .
O5 Gd1 O2 74.37(6) . .
O10 Gd1 O2 72.25(6) . .
O1 Gd1 O2 72.76(6) . .
O6 Gd1 O2 123.53(6) . .
O7 Gd1 O4 74.46(6) . .
O3 Gd1 O4 72.49(6) . .
O5 Gd1 O4 74.49(5) . .
O10 Gd1 O4 146.06(5) . .
O1 Gd1 O4 125.22(6) . .
O6 Gd1 O4 73.95(6) . .
O2 Gd1 O4 135.97(6) . .
C2 O1 Gd1 133.85(15) . .
C4 O2 Gd1 133.91(16) . .
C7 O3 Gd1 134.79(15) . .
C9 O4 Gd1 132.89(16) . .
C12 O5 Gd1 134.30(14) . .
C14 O6 Gd1 132.51(15) . .
N1 O7 Gd1 138.76(12) . .
C23 O9 C22 117.9(2) . .
N3 O10 Gd1 138.19(13) . .
C43 O12 C42 118.26(19) . .
O7 N1 C29 126.87(19) . .
O7 N1 C30 119.36(19) . .
C29 N1 C30 112.6(2) . .
O8 N2 C29 126.6(2) . .
O8 N2 C33 120.7(2) . .
C29 N2 C33 112.1(2) . .
O10 N3 C49 125.98(18) . .
O10 N3 C50 119.98(18) . .
C49 N3 C50 113.0(2) . .
O11 N4 C49 125.6(2) . .
O11 N4 C53 121.4(2) . .
C49 N4 C53 112.7(2) . .
F2 C1 F3 111.2(4) . .
F2 C1 F1 104.3(4) . .
F3 C1 F1 102.7(3) . .
F2 C1 C2 112.9(3) . .
F3 C1 C2 115.1(3) . .
F1 C1 C2 109.5(3) . .
O1 C2 C3 128.2(2) . .
O1 C2 C1 113.2(2) . .
C3 C2 C1 118.5(2) . .
C2 C3 C4 122.6(2) . .
C2 C3 H3 118.7 . .
C4 C3 H3 118.7 . .
O2 C4 C3 127.8(2) . .
O2 C4 C5 113.2(2) . .
C3 C4 C5 119.0(2) . .
F5 C5 F6 107.4(3) . .
F5 C5 F4 107.2(3) . .
F6 C5 F4 104.8(3) . .
F5 C5 C4 111.3(3) . .
F6 C5 C4 112.1(3) . .
F4 C5 C4 113.6(3) . .
F7 C6 F8 106.8(3) . .
F7 C6 F9 105.3(3) . .
F8 C6 F9 107.2(3) . .
F7 C6 C7 112.5(2) . .
F8 C6 C7 114.0(3) . .
F9 C6 C7 110.5(2) . .
O3 C7 C8 128.0(2) . .
O3 C7 C6 114.0(2) . .
C8 C7 C6 118.0(2) . .
C9 C8 C7 121.9(2) . .
C9 C8 H8 119.1 . .
C7 C8 H8 119.1 . .
O4 C9 C8 128.3(2) . .
O4 C9 C10 113.8(2) . .
C8 C9 C10 117.9(2) . .
F10 C10 F12 107.4(3) . .
F10 C10 F11 105.5(3) . .
F12 C10 F11 104.5(3) . .
F10 C10 C9 115.5(2) . .
F12 C10 C9 111.0(3) . .
F11 C10 C9 112.3(2) . .
F15 C11 F14 106.9(3) . .
F15 C11 F13 108.3(3) . .
F14 C11 F13 105.1(3) . .
F15 C11 C12 111.3(2) . .
F14 C11 C12 112.6(2) . .
F13 C11 C12 112.4(3) . .
O5 C12 C13 128.1(2) . .
O5 C12 C11 113.9(2) . .
C13 C12 C11 118.0(2) . .
C12 C13 C14 122.0(2) . .
C12 C13 H13 119.0 . .
C14 C13 H13 119.0 . .
O6 C14 C13 128.3(2) . .
O6 C14 C15 113.8(2) . .
C13 C14 C15 117.9(2) . .
F18 C15 F17 107.7(3) . .
F18 C15 F16 104.0(3) . .
F17 C15 F16 104.8(3) . .
F18 C15 C14 111.9(3) . .
F17 C15 C14 116.0(3) . .
F16 C15 C14 111.5(2) . .
C17 C16 C21 120.0 . .
C17 C16 H16 120.0 . .
C21 C16 H16 120.0 . .
C18 C17 C16 120.0 . .
C18 C17 H17 120.0 . .
C16 C17 H17 120.0 . .
C19 C18 C17 120.0 . .
C19 C18 H18 120.0 . .
C17 C18 H18 120.0 . .
C18 C19 C20 120.0 . .
C18 C19 H19 120.0 . .
C20 C19 H19 120.0 . .
C19 C20 C21 120.0 . .
C19 C20 H20 120.0 . .
C21 C20 H20 120.0 . .
C20 C21 C16 120.0 . .
C20 C21 C22 119.50(17) . .
C16 C21 C22 120.41(17) . .
O9 C22 C21 106.3(2) . .
O9 C22 H22A 110.5 . .
C21 C22 H22A 110.5 . .
O9 C22 H22B 110.5 . .
C21 C22 H22B 110.5 . .
H22A C22 H22B 108.7 . .
O9 C23 C24 115.5(2) . .
O9 C23 C28 125.4(2) . .
C24 C23 C28 119.1(2) . .
C25 C24 C23 120.8(2) . .
C25 C24 H24 119.6 . .
C23 C24 H24 119.6 . .
C24 C25 C26 120.2(2) . .
C24 C25 H25 119.9 . .
C26 C25 H25 119.9 . .
C27 C26 C25 118.9(2) . .
C27 C26 C29 120.8(2) . .
C25 C26 C29 120.2(2) . .
C28 C27 C26 120.7(2) . .
C28 C27 H27 119.6 . .
C26 C27 H27 119.6 . .
C27 C28 C23 120.3(2) . .
C27 C28 H28 119.8 . .
C23 C28 H28 119.8 . .
N1 C29 N2 107.4(2) . .
N1 C29 C26 126.6(2) . .
N2 C29 C26 126.0(2) . .
N1 C30 C32 111.4(2) . .
N1 C30 C31 105.4(2) . .
C32 C30 C31 109.9(2) . .
N1 C30 C33 99.62(19) . .
C32 C30 C33 115.8(2) . .
C31 C30 C33 113.9(2) . .
C30 C31 H31A 109.5 . .
C30 C31 H31B 109.5 . .
H31A C31 H31B 109.5 . .
C30 C31 H31C 109.5 . .
H31A C31 H31C 109.5 . .
H31B C31 H31C 109.5 . .
C30 C32 H32A 109.5 . .
C30 C32 H32B 109.5 . .
H32A C32 H32B 109.5 . .
C30 C32 H32C 109.5 . .
H32A C32 H32C 109.5 . .
H32B C32 H32C 109.5 . .
N2 C33 C35 109.7(3) . .
N2 C33 C34 106.1(2) . .
C35 C33 C34 110.6(3) . .
N2 C33 C30 100.4(2) . .
C35 C33 C30 115.8(2) . .
C34 C33 C30 113.4(3) . .
C33 C34 H34A 109.5 . .
C33 C34 H34B 109.5 . .
H34A C34 H34B 109.5 . .
C33 C34 H34C 109.5 . .
H34A C34 H34C 109.5 . .
H34B C34 H34C 109.5 . .
C33 C35 H35A 109.5 . .
C33 C35 H35B 109.5 . .
H35A C35 H35B 109.5 . .
C33 C35 H35C 109.5 . .
H35A C35 H35C 109.5 . .
H35B C35 H35C 109.5 . .
C41 C36 C37 121.1(4) . .
C41 C36 H36 119.4 . .
C37 C36 H36 119.4 . .
C38 C37 C36 120.2(4) . .
C38 C37 H37 119.9 . .
C36 C37 H37 119.9 . .
C37 C38 C39 119.9(4) . .
C37 C38 H38 120.1 . .
C39 C38 H38 120.1 . .
C38 C39 C40 120.4(4) . .
C38 C39 H39 119.8 . .
C40 C39 H39 119.8 . .
C41 C40 C39 120.6(3) . .
C41 C40 H40 119.7 . .
C39 C40 H40 119.7 . .
C40 C41 C36 117.9(3) . .
C40 C41 C42 121.0(3) . .
C36 C41 C42 121.1(3) . .
O12 C42 C41 108.9(2) . .
O12 C42 H42A 109.9 . .
C41 C42 H42A 109.9 . .
O12 C42 H42B 109.9 . .
C41 C42 H42B 109.9 . .
H42A C42 H42B 108.3 . .
O12 C43 C48 115.9(2) . .
O12 C43 C44 125.5(2) . .
C48 C43 C44 118.6(2) . .
C45 C44 C43 120.4(2) . .
C45 C44 H44 119.8 . .
C43 C44 H44 119.8 . .
C44 C45 C46 121.4(2) . .
C44 C45 H45 119.3 . .
C46 C45 H45 119.3 . .
C45 C46 C47 117.8(2) . .
C45 C46 C49 121.7(2) . .
C47 C46 C49 120.5(2) . .
C48 C47 C46 120.8(2) . .
C48 C47 H47 119.6 . .
C46 C47 H47 119.6 . .
C47 C48 C43 121.0(2) . .
C47 C48 H48 119.5 . .
C43 C48 H48 119.5 . .
N3 C49 N4 106.93(19) . .
N3 C49 C46 126.8(2) . .
N4 C49 C46 126.3(2) . .
N3 C50 C52 110.0(2) . .
N3 C50 C51 105.3(2) . .
C52 C50 C51 110.3(2) . .
N3 C50 C53 100.20(19) . .
C52 C50 C53 115.8(2) . .
C51 C50 C53 114.3(3) . .
C50 C51 H51A 109.5 . .
C50 C51 H51B 109.5 . .
H51A C51 H51B 109.5 . .
C50 C51 H51C 109.5 . .
H51A C51 H51C 109.5 . .
H51B C51 H51C 109.5 . .
C50 C52 H52A 109.5 . .
C50 C52 H52B 109.5 . .
H52A C52 H52B 109.5 . .
C50 C52 H52C 109.5 . .
H52A C52 H52C 109.5 . .
H52B C52 H52C 109.5 . .
N4 C53 C54 106.3(2) . .
N4 C53 C55 109.5(3) . .
C54 C53 C55 110.8(3) . .
N4 C53 C50 100.3(2) . .
C54 C53 C50 113.8(3) . .
C55 C53 C50 115.2(2) . .
C53 C54 H54A 109.5 . .
C53 C54 H54B 109.5 . .
H54A C54 H54B 109.5 . .
C53 C54 H54C 109.5 . .
H54A C54 H54C 109.5 . .
H54B C54 H54C 109.5 . .
C53 C55 H55A 109.5 . .
C53 C55 H55B 109.5 . .
H55A C55 H55B 109.5 . .
C53 C55 H55C 109.5 . .
H55A C55 H55C 109.5 . .
H55B C55 H55C 109.5 . .

loop_
_geom_bond_atom_site_label_1
_geom_bond_atom_site_label_2
_geom_bond_distance
_geom_bond_site_symmetry_2
Gd1 O7 2.3216(16) .
Gd1 O3 2.3464(16) .
Gd1 O5 2.3578(16) .
Gd1 O10 2.3616(17) .
Gd1 O1 2.3658(17) .
Gd1 O6 2.3903(16) .
Gd1 O2 2.3914(17) .
Gd1 O4 2.3959(17) .
F1 C1 1.324(5) .
F2 C1 1.250(5) .
F3 C1 1.281(4) .
F4 C5 1.319(4) .
F5 C5 1.280(4) .
F6 C5 1.297(4) .
F7 C6 1.289(3) .
F8 C6 1.291(3) .
F9 C6 1.292(4) .
F10 C10 1.270(3) .
F11 C10 1.296(4) .
F12 C10 1.284(4) .
F13 C11 1.305(4) .
F14 C11 1.286(3) .
F15 C11 1.280(4) .
F16 C15 1.299(4) .
F17 C15 1.267(4) .
F18 C15 1.254(4) .
O1 C2 1.236(3) .
O2 C4 1.225(3) .
O3 C7 1.241(3) .
O4 C9 1.237(3) .
O5 C12 1.238(3) .
O6 C14 1.240(3) .
O7 N1 1.300(3) .
O8 N2 1.252(3) .
O9 C23 1.350(3) .
O9 C22 1.423(3) .
O10 N3 1.296(3) .
O11 N4 1.269(3) .
O12 C43 1.359(3) .
O12 C42 1.425(3) .
N1 C29 1.318(3) .
N1 C30 1.499(3) .
N2 C29 1.358(3) .
N2 C33 1.488(3) .
N3 C49 1.328(3) .
N3 C50 1.498(3) .
N4 C49 1.357(3) .
N4 C53 1.498(3) .
C1 C2 1.517(4) .
C2 C3 1.378(4) .
C3 C4 1.384(4) .
C3 H3 0.9300 .
C4 C5 1.525(4) .
C6 C7 1.528(3) .
C7 C8 1.381(4) .
C8 C9 1.380(3) .
C8 H8 0.9300 .
C9 C10 1.528(4) .
C11 C12 1.535(4) .
C12 C13 1.372(3) .
C13 C14 1.377(3) .
C13 H13 0.9300 .
C14 C15 1.510(3) .
C16 C17 1.3900 .
C16 C21 1.3900 .
C16 H16 0.9300 .
C17 C18 1.3900 .
C17 H17 0.9300 .
C18 C19 1.3900 .
C18 H18 0.9300 .
C19 C20 1.3900 .
C19 H19 0.9300 .
C20 C21 1.3900 .
C20 H20 0.9300 .
C21 C22 1.482(3) .
C22 H22A 0.9700 .
C22 H22B 0.9700 .
C23 C24 1.377(3) .
C23 C28 1.380(4) .
C24 C25 1.366(3) .
C24 H24 0.9300 .
C25 C26 1.387(3) .
C25 H25 0.9300 .
C26 C27 1.378(3) .
C26 C29 1.455(3) .
C27 C28 1.367(3) .
C27 H27 0.9300 .
C28 H28 0.9300 .
C30 C32 1.500(4) .
C30 C31 1.523(4) .
C30 C33 1.536(4) .
C31 H31A 0.9600 .
C31 H31B 0.9600 .
C31 H31C 0.9600 .
C32 H32A 0.9600 .
C32 H32B 0.9600 .
C32 H32C 0.9600 .
C33 C35 1.513(4) .
C33 C34 1.523(4) .
C34 H34A 0.9600 .
C34 H34B 0.9600 .
C34 H34C 0.9600 .
C35 H35A 0.9600 .
C35 H35B 0.9600 .
C35 H35C 0.9600 .
C36 C41 1.357(4) .
C36 C37 1.369(5) .
C36 H36 0.9300 .
C37 C38 1.334(6) .
C37 H37 0.9300 .
C38 C39 1.339(5) .
C38 H38 0.9300 .
C39 C40 1.375(5) .
C39 H39 0.9300 .
C40 C41 1.355(4) .
C40 H40 0.9300 .
C41 C42 1.490(4) .
C42 H42A 0.9700 .
C42 H42B 0.9700 .
C43 C48 1.376(3) .
C43 C44 1.376(3) .
C44 C45 1.374(3) .
C44 H44 0.9300 .
C45 C46 1.377(3) .
C45 H45 0.9300 .
C46 C47 1.385(3) .
C46 C49 1.454(3) .
C47 C48 1.370(3) .
C47 H47 0.9300 .
C48 H48 0.9300 .
C50 C52 1.507(4) .
C50 C51 1.521(4) .
C50 C53 1.536(4) .
C51 H51A 0.9600 .
C51 H51B 0.9600 .
C51 H51C 0.9600 .
C52 H52A 0.9600 .
C52 H52B 0.9600 .
C52 H52C 0.9600 .
C53 C54 1.515(4) .
C53 C55 1.518(4) .
C54 H54A 0.9600 .
C54 H54B 0.9600 .
C54 H54C 0.9600 .
C55 H55A 0.9600 .
C55 H55B 0.9600 .
C55 H55C 0.9600 .

loop_
_geom_torsion_atom_site_label_1
_geom_torsion_atom_site_label_2
_geom_torsion_atom_site_label_3
_geom_torsion_atom_site_label_4
_geom_torsion
_geom_torsion_site_symmetry_1
_geom_torsion_site_symmetry_2
_geom_torsion_site_symmetry_3
_geom_torsion_site_symmetry_4
O7 Gd1 O1 C2 69.7(2) . . . .
O3 Gd1 O1 C2 -179.4(3) . . . .
O5 Gd1 O1 C2 8.0(3) . . . .
O10 Gd1 O1 C2 -85.5(2) . . . .
O6 Gd1 O1 C2 -130.7(2) . . . .
O2 Gd1 O1 C2 -9.8(2) . . . .
O4 Gd1 O1 C2 124.8(2) . . . .
O7 Gd1 O2 C4 -68.0(2) . . . .
O3 Gd1 O2 C4 26.1(3) . . . .
O5 Gd1 O2 C4 -162.2(2) . . . .
O10 Gd1 O2 C4 87.0(2) . . . .
O1 Gd1 O2 C4 7.5(2) . . . .
O6 Gd1 O2 C4 142.3(2) . . . .
O4 Gd1 O2 C4 -115.7(2) . . . .
O7 Gd1 O3 C7 -80.5(2) . . . .
O5 Gd1 O3 C7 26.5(3) . . . .
O10 Gd1 O3 C7 138.1(2) . . . .
O1 Gd1 O3 C7 -147.2(2) . . . .
O6 Gd1 O3 C7 65.2(2) . . . .
O2 Gd1 O3 C7 -165.5(2) . . . .
O4 Gd1 O3 C7 -12.3(2) . . . .
O7 Gd1 O4 C9 124.4(2) . . . .
O3 Gd1 O4 C9 13.3(2) . . . .
O5 Gd1 O4 C9 -141.2(2) . . . .
O10 Gd1 O4 C9 -48.9(2) . . . .
O1 Gd1 O4 C9 70.4(2) . . . .
O6 Gd1 O4 C9 -65.6(2) . . . .
O2 Gd1 O4 C9 172.41(19) . . . .
O7 Gd1 O5 C12 136.8(2) . . . .
O3 Gd1 O5 C12 24.6(3) . . . .
O10 Gd1 O5 C12 -81.9(2) . . . .
O1 Gd1 O5 C12 -166.2(2) . . . .
O6 Gd1 O5 C12 -14.8(2) . . . .
O2 Gd1 O5 C12 -148.5(2) . . . .
O4 Gd1 O5 C12 63.0(2) . . . .
O7 Gd1 O6 C14 -43.8(2) . . . .
O3 Gd1 O6 C14 -137.5(2) . . . .
O5 Gd1 O6 C14 16.7(2) . . . .
O10 Gd1 O6 C14 127.9(2) . . . .
O1 Gd1 O6 C14 173.61(19) . . . .
O2 Gd1 O6 C14 73.2(2) . . . .
O4 Gd1 O6 C14 -61.8(2) . . . .
O3 Gd1 O7 N1 82.44(19) . . . .
O5 Gd1 O7 N1 -58.20(19) . . . .
O10 Gd1 O7 N1 -170.01(16) . . . .
O1 Gd1 O7 N1 151.66(19) . . . .
O6 Gd1 O7 N1 -2.2(2) . . . .
O2 Gd1 O7 N1 -132.03(19) . . . .
O4 Gd1 O7 N1 15.70(18) . . . .
O7 Gd1 O10 N3 -172.16(16) . . . .
O3 Gd1 O10 N3 -59.50(19) . . . .
O5 Gd1 O10 N3 81.02(19) . . . .
O1 Gd1 O10 N3 -134.54(19) . . . .
O6 Gd1 O10 N3 14.76(18) . . . .
O2 Gd1 O10 N3 149.18(19) . . . .
O4 Gd1 O10 N3 -2.0(2) . . . .
Gd1 O7 N1 C29 -80.7(3) . . . .
Gd1 O7 N1 C30 112.5(2) . . . .
Gd1 O10 N3 C49 -81.4(3) . . . .
Gd1 O10 N3 C50 110.8(2) . . . .
Gd1 O1 C2 C3 10.2(5) . . . .
Gd1 O1 C2 C1 -167.9(2) . . . .
F2 C1 C2 O1 58.9(4) . . . .
F3 C1 C2 O1 -171.9(3) . . . .
F1 C1 C2 O1 -56.9(4) . . . .
F2 C1 C2 C3 -119.4(4) . . . .
F3 C1 C2 C3 9.7(5) . . . .
F1 C1 C2 C3 124.8(3) . . . .
O1 C2 C3 C4 -2.7(5) . . . .
C1 C2 C3 C4 175.4(3) . . . .
Gd1 O2 C4 C3 -5.3(5) . . . .
Gd1 O2 C4 C5 172.8(2) . . . .
C2 C3 C4 O2 0.2(5) . . . .
C2 C3 C4 C5 -177.9(3) . . . .
O2 C4 C5 F5 -72.0(4) . . . .
C3 C4 C5 F5 106.3(3) . . . .
O2 C4 C5 F6 48.3(4) . . . .
C3 C4 C5 F6 -133.4(3) . . . .
O2 C4 C5 F4 166.9(3) . . . .
C3 C4 C5 F4 -14.8(5) . . . .
Gd1 O3 C7 C8 9.1(4) . . . .
Gd1 O3 C7 C6 -169.32(17) . . . .
F7 C6 C7 O3 -37.3(4) . . . .
F8 C6 C7 O3 -159.1(3) . . . .
F9 C6 C7 O3 80.1(3) . . . .
F7 C6 C7 C8 144.1(3) . . . .
F8 C6 C7 C8 22.3(4) . . . .
F9 C6 C7 C8 -98.5(3) . . . .
O3 C7 C8 C9 1.0(4) . . . .
C6 C7 C8 C9 179.4(3) . . . .
Gd1 O4 C9 C8 -11.4(4) . . . .
Gd1 O4 C9 C10 168.61(18) . . . .
C7 C8 C9 O4 0.4(4) . . . .
C7 C8 C9 C10 -179.6(3) . . . .
O4 C9 C10 F10 171.0(3) . . . .
C8 C9 C10 F10 -9.0(4) . . . .
O4 C9 C10 F12 -66.6(3) . . . .
C8 C9 C10 F12 113.4(3) . . . .
O4 C9 C10 F11 50.0(4) . . . .
C8 C9 C10 F11 -130.0(3) . . . .
Gd1 O5 C12 C13 10.0(4) . . . .
Gd1 O5 C12 C11 -167.41(17) . . . .
F15 C11 C12 O5 87.1(3) . . . .
F14 C11 C12 O5 -32.9(4) . . . .
F13 C11 C12 O5 -151.3(2) . . . .
F15 C11 C12 C13 -90.6(3) . . . .
F14 C11 C12 C13 149.4(3) . . . .
F13 C11 C12 C13 31.0(4) . . . .
O5 C12 C13 C14 2.4(5) . . . .
C11 C12 C13 C14 179.7(3) . . . .
Gd1 O6 C14 C13 -14.5(4) . . . .
Gd1 O6 C14 C15 165.16(18) . . . .
C12 C13 C14 O6 0.2(5) . . . .
C12 C13 C14 C15 -179.5(3) . . . .
O6 C14 C15 F18 -63.8(4) . . . .
C13 C14 C15 F18 115.9(3) . . . .
O6 C14 C15 F17 172.1(3) . . . .
C13 C14 C15 F17 -8.2(5) . . . .
O6 C14 C15 F16 52.2(4) . . . .
C13 C14 C15 F16 -128.1(3) . . . .
C21 C16 C17 C18 0.0 . . . .
C16 C17 C18 C19 0.0 . . . .
C17 C18 C19 C20 0.0 . . . .
C18 C19 C20 C21 0.0 . . . .
C19 C20 C21 C16 0.0 . . . .
C19 C20 C21 C22 176.5(2) . . . .
C17 C16 C21 C20 0.0 . . . .
C17 C16 C21 C22 -176.5(2) . . . .
C23 O9 C22 C21 -179.7(2) . . . .
C20 C21 C22 O9 -84.0(2) . . . .
C16 C21 C22 O9 92.5(2) . . . .
C22 O9 C23 C24 -177.9(2) . . . .
C22 O9 C23 C28 1.4(4) . . . .
O9 C23 C24 C25 -179.8(2) . . . .
C28 C23 C24 C25 0.9(4) . . . .
C23 C24 C25 C26 0.3(4) . . . .
C24 C25 C26 C27 -1.7(4) . . . .
C24 C25 C26 C29 -179.3(2) . . . .
C25 C26 C27 C28 1.8(4) . . . .
C29 C26 C27 C28 179.4(3) . . . .
C26 C27 C28 C23 -0.6(4) . . . .
O9 C23 C28 C27 -180.0(3) . . . .
C24 C23 C28 C27 -0.7(4) . . . .
O7 N1 C29 N2 178.80(19) . . . .
C30 N1 C29 N2 -13.6(3) . . . .
O7 N1 C29 C26 -1.8(4) . . . .
C30 N1 C29 C26 165.8(2) . . . .
O8 N2 C29 N1 -177.2(3) . . . .
C33 N2 C29 N1 -5.9(3) . . . .
O8 N2 C29 C26 3.4(4) . . . .
C33 N2 C29 C26 174.8(2) . . . .
C27 C26 C29 N1 155.4(2) . . . .
C25 C26 C29 N1 -27.1(4) . . . .
C27 C26 C29 N2 -25.4(4) . . . .
C25 C26 C29 N2 152.2(2) . . . .
O7 N1 C30 C32 -42.7(3) . . . .
C29 N1 C30 C32 148.6(2) . . . .
O7 N1 C30 C31 76.4(3) . . . .
C29 N1 C30 C31 -92.3(3) . . . .
O7 N1 C30 C33 -165.41(19) . . . .
C29 N1 C30 C33 25.9(2) . . . .
O8 N2 C33 C35 -44.5(3) . . . .
C29 N2 C33 C35 143.6(2) . . . .
O8 N2 C33 C34 75.0(3) . . . .
C29 N2 C33 C34 -97.0(3) . . . .
O8 N2 C33 C30 -166.8(2) . . . .
C29 N2 C33 C30 21.3(3) . . . .
N1 C30 C33 N2 -25.7(2) . . . .
C32 C30 C33 N2 -145.2(2) . . . .
C31 C30 C33 N2 86.0(3) . . . .
N1 C30 C33 C35 -143.6(2) . . . .
C32 C30 C33 C35 96.9(3) . . . .
C31 C30 C33 C35 -31.9(3) . . . .
N1 C30 C33 C34 87.0(3) . . . .
C32 C30 C33 C34 -32.5(3) . . . .
C31 C30 C33 C34 -161.3(2) . . . .
C41 C36 C37 C38 0.9(7) . . . .
C36 C37 C38 C39 0.7(8) . . . .
C37 C38 C39 C40 -1.5(7) . . . .
C38 C39 C40 C41 0.9(6) . . . .
C39 C40 C41 C36 0.6(5) . . . .
C39 C40 C41 C42 178.9(3) . . . .
C37 C36 C41 C40 -1.5(6) . . . .
C37 C36 C41 C42 -179.8(4) . . . .
C43 O12 C42 C41 -177.2(2) . . . .
C40 C41 C42 O12 96.1(3) . . . .
C36 C41 C42 O12 -85.7(4) . . . .
C42 O12 C43 C48 171.8(2) . . . .
C42 O12 C43 C44 -8.0(4) . . . .
O12 C43 C44 C45 179.5(3) . . . .
C48 C43 C44 C45 -0.3(4) . . . .
C43 C44 C45 C46 -1.3(4) . . . .
C44 C45 C46 C47 2.3(4) . . . .
C44 C45 C46 C49 -179.1(3) . . . .
C45 C46 C47 C48 -1.9(4) . . . .
C49 C46 C47 C48 179.5(2) . . . .
C46 C47 C48 C43 0.4(4) . . . .
O12 C43 C48 C47 -179.1(2) . . . .
C44 C43 C48 C47 0.7(4) . . . .
O10 N3 C49 N4 178.75(19) . . . .
C50 N3 C49 N4 -12.8(3) . . . .
O10 N3 C49 C46 -1.7(4) . . . .
C50 N3 C49 C46 166.8(2) . . . .
O11 N4 C49 N3 -179.4(2) . . . .
C53 N4 C49 N3 -5.3(3) . . . .
O11 N4 C49 C46 1.1(4) . . . .
C53 N4 C49 C46 175.1(2) . . . .
C45 C46 C49 N3 156.7(2) . . . .
C47 C46 C49 N3 -24.7(4) . . . .
C45 C46 C49 N4 -23.9(4) . . . .
C47 C46 C49 N4 154.7(2) . . . .
O10 N3 C50 C52 -44.1(3) . . . .
C49 N3 C50 C52 146.7(2) . . . .
O10 N3 C50 C51 74.7(3) . . . .
C49 N3 C50 C51 -94.5(3) . . . .
O10 N3 C50 C53 -166.41(19) . . . .
C49 N3 C50 C53 24.3(3) . . . .
O11 N4 C53 C54 75.3(3) . . . .
C49 N4 C53 C54 -99.0(3) . . . .
O11 N4 C53 C55 -44.4(3) . . . .
C49 N4 C53 C55 141.3(2) . . . .
O11 N4 C53 C50 -166.0(2) . . . .
C49 N4 C53 C50 19.7(3) . . . .
N3 C50 C53 N4 -23.9(2) . . . .
C52 C50 C53 N4 -142.0(2) . . . .
C51 C50 C53 N4 88.2(3) . . . .
N3 C50 C53 C54 89.2(3) . . . .
C52 C50 C53 C54 -29.0(3) . . . .
C51 C50 C53 C54 -158.8(3) . . . .
N3 C50 C53 C55 -141.3(2) . . . .
C52 C50 C53 C55 100.5(3) . . . .
C51 C50 C53 C55 -29.2(3) . . . .
